data_8101027
loop_
_publ_author_name
'Bosold, Ferdinand'
'Marsch, Michael'
'Harms, Klaus'
'Boche, Gernot'

_publ_section_title
;
Crystal structure of (3THF)-N-lithium-N-(2',4',6'-tris-t-butyl-phenyl)-
E-pentene(1)-amide, C~35~H~62~LiNO~3~
;
_journal_issue 3
_journal_name_full 'Zeitschrift f\"ur Kristallographie - New Crystal Structures'
_journal_page_first 427
_journal_page_last 428
_journal_volume 216
_journal_year 2001
_chemical_formula_moiety 'C35 H62 Li N O3'
_chemical_formula_sum 'C35 H62 Li N O3'
_chemical_formula_weight 551.80
_space_group_IT_number 14
_symmetry_cell_setting monoclinic
_symmetry_space_group_name_Hall '-P 2ybc'
_symmetry_space_group_name_H-M 'P 1 21/c 1'
_cell_angle_alpha 90.00
_cell_angle_beta 95.112(8)
_cell_angle_gamma 90.00
_cell_formula_units_Z 4
_cell_length_a 9.1764(6)
_cell_length_b 13.1644(10)
_cell_length_c 30.036(3)
_cell_measurement_temperature 213(2)
_cell_volume 3614.0(5)
_diffrn_ambient_temperature 213(2)
_exptl_crystal_density_diffrn 1.014
_cod_depositor_comments
;
The following automatic conversions were performed:
'_symmetry_cell_setting' value 'Monoclinic' changed to 'monoclinic'
according to '/home/saulius/struct/CIF-dictionaries/cif_core.dic'
dictionary named 'cif_core.dic' version 2.4.1 from 2010-06-29.

Automatic conversion script
Id: cif_fix_enum 1527 2010-12-29 10:47:43Z saulius 
;
_cod_original_sg_symbol_H-M 'P 21/c'
_cod_database_code 8101027

loop_
_symmetry_equiv_pos_as_xyz
'x, y, z'
'-x, y+1/2, -z+1/2'
'-x, -y, -z'
'x, -y-1/2, z-1/2'

loop_
_atom_site_label
_atom_site_type_symbol
_atom_site_fract_x
_atom_site_fract_y
_atom_site_fract_z
_atom_site_U_iso_or_equiv
_atom_site_adp_type
_atom_site_occupancy
_atom_site_symmetry_multiplicity
_atom_site_calc_flag
_atom_site_refinement_flags
_atom_site_disorder_assembly
_atom_site_disorder_group
N1 N 0.6192(2) 0.69634(17) 0.35521(7) 0.0459(6) Uani 1 4 d . . .
C1 C 0.6744(3) 0.7228(2) 0.39921(9) 0.0423(7) Uani 1 4 d . . .
C2 C 0.6854(3) 0.8270(2) 0.41197(9) 0.0459(7) Uani 1 4 d . . .
C3 C 0.7217(3) 0.8509(2) 0.45694(9) 0.0515(8) Uani 1 4 d . . .
H3 H 0.7249 0.9198 0.4652 0.062 Uiso 1 4 calc R . .
C4 C 0.7528(3) 0.7798(2) 0.48975(10) 0.0542(8) Uani 1 4 d . A .
C5 C 0.7471(3) 0.6786(2) 0.47605(9) 0.0540(8) Uani 1 4 d . . .
H5 H 0.7708 0.6285 0.4978 0.065 Uiso 1 4 calc R . .
C6 C 0.7091(3) 0.6471(2) 0.43268(9) 0.0449(7) Uani 1 4 d . . .
C7 C 0.6593(3) 0.9163(2) 0.37906(10) 0.0554(8) Uani 1 4 d . . .
C8 C 0.7026(5) 1.0195(3) 0.40026(14) 0.0869(12) Uani 1 4 d . . .
H81 H 0.6870 1.0726 0.3779 0.130 Uiso 1 4 calc R . .
H82 H 0.8050 1.0181 0.4115 0.130 Uiso 1 4 calc R . .
H83 H 0.6431 1.0330 0.4247 0.130 Uiso 1 4 calc R . .
C9 C 0.7498(4) 0.9047(3) 0.33888(12) 0.0747(10) Uani 1 4 d . . .
H91 H 0.7178 0.8448 0.3219 0.112 Uiso 1 4 calc R . .
H92 H 0.8525 0.8978 0.3493 0.112 Uiso 1 4 calc R . .
H93 H 0.7366 0.9643 0.3199 0.112 Uiso 1 4 calc R . .
C10 C 0.4972(4) 0.9236(3) 0.36254(13) 0.0739(10) Uani 1 4 d . . .
H101 H 0.4826 0.9792 0.3414 0.111 Uiso 1 4 calc R . .
H102 H 0.4403 0.9359 0.3877 0.111 Uiso 1 4 calc R . .
H103 H 0.4657 0.8605 0.3480 0.111 Uiso 1 4 calc R . .
C11 C 0.7881(4) 0.8089(3) 0.53871(11) 0.0728(10) Uani 1 4 d D . .
C121 C 0.6516(15) 0.8567(19) 0.5543(5) 0.108(8) Uani 0.337(15) 4 d PDU A 1
H121 H 0.6248 0.9157 0.5360 0.162 Uiso 0.337(15) 4 calc PR A 1
H122 H 0.6702 0.8772 0.5853 0.162 Uiso 0.337(15) 4 calc PR A 1
H123 H 0.5723 0.8077 0.5515 0.162 Uiso 0.337(15) 4 calc PR A 1
C131 C 0.9130(17) 0.8859(15) 0.5398(4) 0.098(6) Uani 0.337(15) 4 d PDU A 1
H131 H 0.9933 0.8575 0.5250 0.147 Uiso 0.337(15) 4 calc PR A 1
H132 H 0.9463 0.9015 0.5706 0.147 Uiso 0.337(15) 4 calc PR A 1
H133 H 0.8787 0.9476 0.5246 0.147 Uiso 0.337(15) 4 calc PR A 1
C141 C 0.830(4) 0.7160(13) 0.5664(5) 0.159(14) Uani 0.337(15) 4 d PDU A 1
H141 H 0.7448 0.6727 0.5677 0.238 Uiso 0.337(15) 4 calc PR A 1
H142 H 0.8657 0.7366 0.5964 0.238 Uiso 0.337(15) 4 calc PR A 1
H143 H 0.9059 0.6789 0.5529 0.238 Uiso 0.337(15) 4 calc PR A 1
C122 C 0.6644(9) 0.7711(9) 0.5659(2) 0.104(3) Uani 0.663(15) 4 d PDU A 2
H124 H 0.6841 0.7920 0.5968 0.156 Uiso 0.663(15) 4 calc PR A 2
H125 H 0.6592 0.6976 0.5644 0.156 Uiso 0.663(15) 4 calc PR A 2
H126 H 0.5721 0.7999 0.5537 0.156 Uiso 0.663(15) 4 calc PR A 2
C132 C 0.7971(18) 0.9243(5) 0.5464(2) 0.130(6) Uani 0.663(15) 1 d PDU A 2
H134 H 0.8840 0.9508 0.5343 0.196 Uiso 0.663(15) 4 calc PR A 2
H135 H 0.8018 0.9384 0.5782 0.196 Uiso 0.663(15) 4 calc PR A 2
H136 H 0.7110 0.9566 0.5315 0.196 Uiso 0.663(15) 4 calc PR A 2
C142 C 0.9304(10) 0.7610(11) 0.5585(3) 0.110(4) Uani 0.663(15) 4 d PDU A 2
H144 H 0.9212 0.6876 0.5577 0.164 Uiso 0.663(15) 4 calc PR A 2
H145 H 0.9510 0.7833 0.5892 0.164 Uiso 0.663(15) 4 calc PR A 2
H146 H 1.0097 0.7816 0.5412 0.164 Uiso 0.663(15) 4 calc PR A 2
C15 C 0.7056(3) 0.5303(2) 0.42406(10) 0.0543(8) Uani 1 4 d . . .
C16 C 0.7081(5) 0.4695(3) 0.46794(13) 0.0862(12) Uani 1 4 d . . .
H161 H 0.6298 0.4928 0.4851 0.129 Uiso 1 4 calc R . .
H162 H 0.8014 0.4794 0.4852 0.129 Uiso 1 4 calc R . .
H163 H 0.6946 0.3979 0.4612 0.129 Uiso 1 4 calc R . .
C17 C 0.8420(4) 0.4967(3) 0.40164(14) 0.0769(10) Uani 1 4 d . . .
H171 H 0.8399 0.5265 0.3721 0.115 Uiso 1 4 calc R . .
H172 H 0.8430 0.4232 0.3992 0.115 Uiso 1 4 calc R . .
H173 H 0.9293 0.5191 0.4195 0.115 Uiso 1 4 calc R . .
C18 C 0.5696(4) 0.4953(3) 0.39545(14) 0.0714(10) Uani 1 4 d . . .
H181 H 0.4832 0.5235 0.4073 0.107 Uiso 1 4 calc R . .
H182 H 0.5642 0.4218 0.3959 0.107 Uiso 1 4 calc R . .
H183 H 0.5745 0.5184 0.3650 0.107 Uiso 1 4 calc R . .
C19 C 0.7143(3) 0.6607(2) 0.32742(10) 0.0527(8) Uani 1 4 d . . .
H1 H 0.829(4) 0.675(3) 0.3383(12) 0.082(11) Uiso 1 4 d . . .
C20 C 0.6887(4) 0.6160(3) 0.28723(11) 0.0652(9) Uani 1 4 d . . .
H2 H 0.588(4) 0.606(3) 0.2730(13) 0.085(11) Uiso 1 4 d . . .
C21 C 0.8023(4) 0.5759(3) 0.25933(11) 0.0679(9) Uani 1 4 d . . .
H211 H 0.8987 0.5930 0.2741 0.081 Uiso 1 4 calc R . .
H212 H 0.7947 0.5016 0.2588 0.081 Uiso 1 4 calc R . .
C22 C 0.7962(5) 0.6126(3) 0.21246(12) 0.0810(11) Uani 1 4 d . . .
H221 H 0.6954 0.6059 0.1990 0.097 Uiso 1 4 calc R . .
H222 H 0.8208 0.6850 0.2129 0.097 Uiso 1 4 calc R . .
C23 C 0.8944(5) 0.5592(4) 0.18351(13) 0.0923(13) Uani 1 4 d . . .
H231 H 0.8664 0.4882 0.1809 0.138 Uiso 1 4 calc R . .
H232 H 0.9946 0.5642 0.1966 0.138 Uiso 1 4 calc R . .
H233 H 0.8863 0.5902 0.1541 0.138 Uiso 1 4 calc R . .
O3 O 0.2828(2) 0.72184(16) 0.38894(7) 0.0595(6) Uani 1 4 d . . .
C30 C 0.3202(4) 0.7149(3) 0.43558(11) 0.0770(11) Uani 1 4 d . . .
H301 H 0.4209 0.7382 0.4429 0.092 Uiso 1 4 calc R . .
H302 H 0.3132 0.6442 0.4454 0.092 Uiso 1 4 calc R . .
C31 C 0.2203(6) 0.7775(5) 0.45792(15) 0.1184(19) Uani 1 4 d . . .
H311 H 0.2683 0.8405 0.4686 0.142 Uiso 1 4 calc R . .
H312 H 0.1859 0.7414 0.4835 0.142 Uiso 1 4 calc R . .
C32 C 0.0972(5) 0.7997(5) 0.42452(16) 0.1155(18) Uani 1 4 d . . .
H321 H 0.0116 0.7589 0.4303 0.139 Uiso 1 4 calc R . .
H322 H 0.0706 0.8717 0.4256 0.139 Uiso 1 4 calc R . .
C33 C 0.1463(4) 0.7744(3) 0.38136(13) 0.0794(11) Uani 1 4 d . . .
H331 H 0.0739 0.7311 0.3646 0.095 Uiso 1 4 calc R . .
H332 H 0.1589 0.8364 0.3640 0.095 Uiso 1 4 calc R . .
O4 O 0.3308(2) 0.75264(16) 0.28161(7) 0.0609(6) Uani 1 4 d . . .
C40 C 0.1899(4) 0.7472(3) 0.25676(13) 0.0689(9) Uani 1 4 d . . .
H401 H 0.1296 0.8056 0.2636 0.083 Uiso 1 4 calc R . .
H402 H 0.1389 0.6848 0.2641 0.083 Uiso 1 4 calc R . .
C41 C 0.2184(5) 0.7479(4) 0.20899(14) 0.0966(14) Uani 1 4 d . . .
H411 H 0.2009 0.6805 0.1958 0.116 Uiso 1 4 calc R . .
H412 H 0.1541 0.7968 0.1923 0.116 Uiso 1 4 calc R . .
C42 C 0.3715(5) 0.7770(4) 0.20750(14) 0.1045(15) Uani 1 4 d . . .
H421 H 0.3798 0.8349 0.1873 0.125 Uiso 1 4 calc R . .
H422 H 0.4283 0.7202 0.1970 0.125 Uiso 1 4 calc R . .
C43 C 0.4252(4) 0.8049(3) 0.25378(12) 0.0721(10) Uani 1 4 d . . .
H431 H 0.5269 0.7832 0.2605 0.087 Uiso 1 4 calc R . .
H432 H 0.4194 0.8785 0.2582 0.087 Uiso 1 4 calc R . .
O5 O 0.2870(2) 0.55265(15) 0.32231(7) 0.0568(6) Uani 1 4 d . . .
C50 C 0.3135(4) 0.4893(3) 0.28553(13) 0.0728(10) Uani 1 4 d . . .
H501 H 0.4083 0.4551 0.2911 0.087 Uiso 1 4 calc R . .
H502 H 0.3142 0.5297 0.2582 0.087 Uiso 1 4 calc R . .
C51 C 0.1933(5) 0.4135(3) 0.28095(16) 0.0983(14) Uani 1 4 d . . .
H511 H 0.1131 0.4367 0.2596 0.118 Uiso 1 4 calc R . .
H512 H 0.2286 0.3477 0.2711 0.118 Uiso 1 4 calc R . .
C52 C 0.1466(7) 0.4068(4) 0.32595(15) 0.1126(17) Uani 1 4 d . . .
H521 H 0.1960 0.3501 0.3422 0.135 Uiso 1 4 calc R . .
H522 H 0.0407 0.3958 0.3247 0.135 Uiso 1 4 calc R . .
C53 C 0.1859(4) 0.5029(3) 0.34821(13) 0.0766(10) Uani 1 4 d . . .
H531 H 0.0986 0.5450 0.3501 0.092 Uiso 1 4 calc R . .
H532 H 0.2305 0.4905 0.3786 0.092 Uiso 1 4 calc R . .
Li1 Li 0.4020(5) 0.6813(4) 0.33966(16) 0.0522(11) Uani 1 4 d . . .

loop_
_atom_site_aniso_label
_atom_site_aniso_U_11
_atom_site_aniso_U_22
_atom_site_aniso_U_33
_atom_site_aniso_U_23
_atom_site_aniso_U_13
_atom_site_aniso_U_12
N1 0.0447(13) 0.0462(14) 0.0465(14) 0.0050(10) 0.0027(10) 0.0001(10)
C1 0.0338(14) 0.0482(17) 0.0453(16) 0.0055(13) 0.0060(11) 0.0025(11)
C2 0.0414(14) 0.0480(17) 0.0478(17) 0.0076(13) 0.0014(12) 0.0005(12)
C3 0.0536(16) 0.0493(17) 0.0518(18) -0.0016(14) 0.0050(13) 0.0054(13)
C4 0.0619(18) 0.0577(19) 0.0430(16) 0.0041(14) 0.0046(13) 0.0074(14)
C5 0.0595(18) 0.0571(19) 0.0456(18) 0.0139(14) 0.0056(13) 0.0118(14)
C6 0.0427(14) 0.0442(16) 0.0485(17) 0.0088(13) 0.0084(12) 0.0078(12)
C7 0.0629(18) 0.0455(17) 0.0557(18) 0.0087(14) -0.0062(14) -0.0045(14)
C8 0.121(3) 0.053(2) 0.081(3) 0.0142(18) -0.019(2) -0.014(2)
C9 0.082(2) 0.072(2) 0.069(2) 0.0275(18) 0.0035(18) -0.0116(18)
C10 0.074(2) 0.056(2) 0.089(3) 0.0146(18) -0.0121(18) 0.0094(17)
C11 0.100(3) 0.071(2) 0.0475(19) 0.0017(16) 0.0079(18) 0.012(2)
C121 0.123(11) 0.15(2) 0.052(8) -0.034(10) 0.020(7) 0.015(12)
C131 0.097(10) 0.138(15) 0.056(7) -0.044(8) -0.010(6) -0.021(10)
C141 0.29(4) 0.130(16) 0.042(9) 0.007(8) -0.063(16) 0.045(19)
C122 0.131(7) 0.127(8) 0.057(4) 0.006(4) 0.032(4) 0.017(6)
C132 0.258(18) 0.080(5) 0.050(4) -0.009(3) -0.007(6) -0.002(7)
C142 0.108(6) 0.161(11) 0.055(4) -0.012(5) -0.019(4) 0.032(6)
C15 0.0602(18) 0.0453(17) 0.0586(18) 0.0095(14) 0.0119(14) 0.0146(14)
C16 0.127(3) 0.056(2) 0.076(2) 0.0176(18) 0.015(2) 0.006(2)
C17 0.071(2) 0.068(2) 0.094(3) 0.006(2) 0.0202(19) 0.0270(18)
C18 0.071(2) 0.0449(18) 0.098(3) 0.0027(17) 0.0048(18) -0.0005(15)
C19 0.0507(17) 0.0592(19) 0.0485(18) 0.0072(14) 0.0052(13) 0.0029(14)
C20 0.0559(19) 0.079(2) 0.062(2) -0.0042(17) 0.0094(16) 0.0028(17)
C21 0.068(2) 0.074(2) 0.063(2) 0.0021(17) 0.0122(16) 0.0042(17)
C22 0.104(3) 0.075(2) 0.065(2) -0.0001(18) 0.0114(19) 0.019(2)
C23 0.119(3) 0.100(3) 0.060(2) -0.016(2) 0.023(2) -0.001(3)
O3 0.0530(12) 0.0656(14) 0.0610(13) 0.0018(10) 0.0113(9) 0.0137(10)
C30 0.072(2) 0.100(3) 0.061(2) 0.0113(19) 0.0192(17) 0.026(2)
C31 0.124(4) 0.153(5) 0.080(3) 0.001(3) 0.021(3) 0.077(4)
C32 0.076(3) 0.164(5) 0.107(3) -0.021(3) 0.011(2) 0.054(3)
C33 0.056(2) 0.094(3) 0.088(3) 0.001(2) 0.0048(18) 0.0236(19)
O4 0.0507(12) 0.0665(14) 0.0633(13) 0.0169(10) -0.0077(10) -0.0121(10)
C40 0.0507(18) 0.068(2) 0.085(2) 0.0122(18) -0.0139(16) -0.0019(15)
C41 0.086(3) 0.124(4) 0.075(3) 0.002(2) -0.020(2) -0.012(2)
C42 0.099(3) 0.147(4) 0.066(3) 0.012(3) -0.002(2) -0.029(3)
C43 0.063(2) 0.076(2) 0.075(2) 0.0255(19) -0.0032(17) -0.0136(17)
O5 0.0583(12) 0.0503(12) 0.0635(13) -0.0028(10) 0.0156(9) -0.0080(9)
C50 0.081(2) 0.060(2) 0.081(2) -0.0113(18) 0.0259(19) -0.0063(17)
C51 0.121(4) 0.074(3) 0.105(3) -0.016(2) 0.036(3) -0.029(2)
C52 0.161(5) 0.089(3) 0.092(3) -0.005(2) 0.034(3) -0.059(3)
C53 0.076(2) 0.076(2) 0.081(2) -0.0045(19) 0.0253(19) -0.0274(19)
Li1 0.052(3) 0.050(3) 0.055(3) 0.004(2) 0.006(2) -0.003(2)

loop_
_geom_bond_atom_site_label_1
_geom_bond_atom_site_label_2
_geom_bond_distance
_geom_bond_site_symmetry_2
_geom_bond_publ_flag
N1 C19 1.345(4) . ?
N1 C1 1.416(4) . ?
N1 Li1 2.016(5) . ?
C1 C2 1.426(4) . ?
C1 C6 1.431(4) . ?
C2 C3 1.398(4) . ?
C2 C7 1.541(4) . ?
C3 C4 1.370(4) . ?
C3 H3 0.9400 . ?
C4 C5 1.394(4) . ?
C4 C11 1.526(5) . ?
C5 C6 1.382(4) . ?
C5 H5 0.9400 . ?
C6 C15 1.559(4) . ?
C7 C10 1.529(5) . ?
C7 C9 1.532(5) . ?
C7 C8 1.538(5) . ?
C8 H81 0.9700 . ?
C8 H82 0.9700 . ?
C8 H83 0.9700 . ?
C9 H91 0.9700 . ?
C9 H92 0.9700 . ?
C9 H93 0.9700 . ?
C10 H101 0.9700 . ?
C10 H102 0.9700 . ?
C10 H103 0.9700 . ?
C11 C141 1.509(12) . ?
C11 C121 1.513(11) . ?
C11 C142 1.522(8) . ?
C11 C131 1.528(11) . ?
C11 C132 1.538(8) . ?
C11 C122 1.539(8) . ?
C121 H121 0.9700 . ?
C121 H122 0.9700 . ?
C121 H123 0.9700 . ?
C131 H131 0.9700 . ?
C131 H132 0.9700 . ?
C131 H133 0.9700 . ?
C141 H141 0.9700 . ?
C141 H142 0.9700 . ?
C141 H143 0.9700 . ?
C122 H124 0.9700 . ?
C122 H125 0.9700 . ?
C122 H126 0.9700 . ?
C132 H134 0.9700 . ?
C132 H135 0.9700 . ?
C132 H136 0.9700 . ?
C142 H144 0.9700 . ?
C142 H145 0.9700 . ?
C142 H146 0.9700 . ?
C15 C18 1.522(5) . ?
C15 C17 1.539(4) . ?
C15 C16 1.541(5) . ?
C16 H161 0.9700 . ?
C16 H162 0.9700 . ?
C16 H163 0.9700 . ?
C17 H171 0.9700 . ?
C17 H172 0.9700 . ?
C17 H173 0.9700 . ?
C18 H181 0.9700 . ?
C18 H182 0.9700 . ?
C18 H183 0.9700 . ?
C19 C20 1.344(5) . ?
C19 H1 1.09(4) . ?
C20 C21 1.491(5) . ?
C20 H2 0.99(4) . ?
C21 C22 1.485(5) . ?
C21 H211 0.9800 . ?
C21 H212 0.9800 . ?
C22 C23 1.484(5) . ?
C22 H221 0.9800 . ?
C22 H222 0.9800 . ?
C23 H231 0.9700 . ?
C23 H232 0.9700 . ?
C23 H233 0.9700 . ?
O3 C30 1.415(4) . ?
O3 C33 1.431(4) . ?
O3 Li1 1.991(5) . ?
C30 C31 1.442(5) . ?
C30 H301 0.9800 . ?
C30 H302 0.9800 . ?
C31 C32 1.472(6) . ?
C31 H311 0.9800 . ?
C31 H312 0.9800 . ?
C32 C33 1.449(6) . ?
C32 H321 0.9800 . ?
C32 H322 0.9800 . ?
C33 H331 0.9800 . ?
C33 H332 0.9800 . ?
O4 C43 1.432(4) . ?
O4 C40 1.436(4) . ?
O4 Li1 2.036(5) . ?
C40 C41 1.481(6) . ?
C40 H401 0.9800 . ?
C40 H402 0.9800 . ?
C41 C42 1.461(6) . ?
C41 H411 0.9800 . ?
C41 H412 0.9800 . ?
C42 C43 1.479(6) . ?
C42 H421 0.9800 . ?
C42 H422 0.9800 . ?
C43 H431 0.9800 . ?
C43 H432 0.9800 . ?
O5 C50 1.422(4) . ?
O5 C53 1.423(4) . ?
O5 Li1 2.039(5) . ?
C50 C51 1.485(5) . ?
C50 H501 0.9800 . ?
C50 H502 0.9800 . ?
C51 C52 1.456(6) . ?
C51 H511 0.9800 . ?
C51 H512 0.9800 . ?
C52 C53 1.461(6) . ?
C52 H521 0.9800 . ?
C52 H522 0.9800 . ?
C53 H531 0.9800 . ?
C53 H532 0.9800 . ?

_cod_duplicate_entry 1100272
